data_7708184
loop_
_publ_author_name
'Drescher, Wiebke'
'Kleeberg, Christian'

_publ_section_title
;
 N-H deprotonation of a diaminodialkoxido diborane(4) - a structural study
 on bifunctional Lewis acids/bases and their dimerisation to
 B(sp<sup>2</sup>)<sub>2</sub>B(sp<sup>3</sup>)<sub>2</sub>N<sub>2</sub>
 six membered rings.
;
_journal_issue 37
_journal_name_full 'Dalton transactions (Cambridge, England : 2003)'
_journal_page_first 13149
_journal_page_last 13157
_journal_paper_doi 10.1039/d1dt02327f
_journal_volume 50
_journal_year 2021
_chemical_absolute_configuration ad
_chemical_formula_moiety 'C16 H27 B2 N2 O3, 0.5 (C4 H8 O K), 0.5 (C8 H16 O2 K)'
_chemical_formula_sum 'C22 H39 B2 K N2 O4.5'
_chemical_formula_weight 464.27
_space_group_crystal_system monoclinic
_space_group_IT_number 5
_space_group_name_Hall 'C 2y'
_space_group_name_H-M_alt 'C 1 2 1'
_atom_sites_solution_hydrogens mixed
_atom_sites_solution_primary iterative
_atom_sites_solution_secondary difmap
_audit_creation_method SHELXL-2018/3
_audit_update_record
;
2021-08-24 deposited with the CCDC.	2021-08-25 downloaded from the CCDC.
;
_cell_angle_alpha 90
_cell_angle_beta 114.857(6)
_cell_angle_gamma 90
_cell_formula_units_Z 4
_cell_length_a 11.5005(6)
_cell_length_b 21.0732(9)
_cell_length_c 11.8580(6)
_cell_measurement_reflns_used 15591
_cell_measurement_temperature 100(2)
_cell_measurement_theta_max 75.709
_cell_measurement_theta_min 4.102
_cell_volume 2607.6(3)
_computing_cell_refinement
;
 CrysAlisPro 1.171.38.43 (Rigaku Oxford Diffraction, 2015)
;
_computing_data_collection
;
 CrysAlisPro 1.171.38.43 (Rigaku Oxford Diffraction, 2015)
;
_computing_data_reduction
;
 CrysAlisPro 1.171.38.43 (Rigaku Oxford Diffraction, 2015)
;
_computing_molecular_graphics
;
 K. Brandenburg, 2016, Diamond 4.2.2, Crystal Impact GbR, Bonn, Germany.
;
_computing_publication_material
;
 Olex2 (Dolomanov et al., J. Appl. Cryst., 2009, 42, 339-341)
;
_computing_structure_refinement
;
 SHELXL-2014/7 (G. M. Sheldrick, Acta Cryst., 2015, A71, 3--8)
;
_computing_structure_solution
;
 SHELXT (Ver. 2014/4) (G. M. Sheldrick, Acta Cryst., 2015, A71, 3--8)
;
_diffrn_ambient_environment N~2~
_diffrn_ambient_temperature 100(2)
_diffrn_detector 'CCD plate'
_diffrn_detector_area_resol_mean 10.3543
_diffrn_detector_type Atlas
_diffrn_measured_fraction_theta_full 1.000
_diffrn_measured_fraction_theta_max 0.993
_diffrn_measurement_device 'four-circle diffractometer'
_diffrn_measurement_device_type 'Oxford Diffraction, Xcalibur, Atlas, Nova'
_diffrn_measurement_method \w-scan
_diffrn_radiation_monochromator mirror
_diffrn_radiation_type CuK\a
_diffrn_radiation_wavelength 1.54184
_diffrn_reflns_av_R_equivalents 0.0501
_diffrn_reflns_av_unetI/netI 0.0308
_diffrn_reflns_Laue_measured_fraction_full 1.000
_diffrn_reflns_Laue_measured_fraction_max 0.993
_diffrn_reflns_limit_h_max 14
_diffrn_reflns_limit_h_min -14
_diffrn_reflns_limit_k_max 26
_diffrn_reflns_limit_k_min -25
_diffrn_reflns_limit_l_max 14
_diffrn_reflns_limit_l_min -14
_diffrn_reflns_number 34751
_diffrn_reflns_point_group_measured_fraction_full 0.963
_diffrn_reflns_point_group_measured_fraction_max 0.953
_diffrn_reflns_theta_full 67.684
_diffrn_reflns_theta_max 76.598
_diffrn_reflns_theta_min 4.109
_diffrn_source 'micro-focus sealed X-ray tube'
_diffrn_source_type 'Nova (Cu) X-ray Source'
_exptl_absorpt_coefficient_mu 2.025
_exptl_absorpt_correction_T_max 1.00000
_exptl_absorpt_correction_T_min 0.84375
_exptl_absorpt_correction_type multi-scan
_exptl_absorpt_process_details
;
 CrysAlisPro 1.171.38.43c (Rigaku Oxford Diffraction, 2015)
 Empirical absorption correction using spherical harmonics,
 implemented in SCALE3 ABSPACK scaling algorithm.
;
_exptl_crystal_colour colourless
_exptl_crystal_density_diffrn 1.183
_exptl_crystal_description block
_exptl_crystal_F_000 1000
_exptl_crystal_recrystallization_method
;
 From a solution in THF layered with n-pentane at -40 deg C.
;
_exptl_crystal_size_max 0.259
_exptl_crystal_size_mid 0.193
_exptl_crystal_size_min 0.138
_refine_diff_density_max 0.187
_refine_diff_density_min -0.446
_refine_diff_density_rms 0.041
_refine_ls_abs_structure_details
;
 Flack x determined using 2182 quotients [(I+)-(I-)]/[(I+)+(I-)]
 (Parsons, Flack and Wagner, Acta Cryst. B69 (2013) 249-259).
;
_refine_ls_abs_structure_Flack 0.020(5)
_refine_ls_extinction_method none
_refine_ls_goodness_of_fit_ref 1.057
_refine_ls_hydrogen_treatment mixed
_refine_ls_matrix_type full
_refine_ls_number_parameters 323
_refine_ls_number_reflns 5235
_refine_ls_number_restraints 16
_refine_ls_restrained_S_all 1.061
_refine_ls_R_factor_all 0.0364
_refine_ls_R_factor_gt 0.0339
_refine_ls_shift/su_max 0.000
_refine_ls_shift/su_mean 0.000
_refine_ls_structure_factor_coef Fsqd
_refine_ls_weighting_details 'w=1/[\s^2^(Fo^2^)+(0.0433P)^2^+1.0410P] where P=(Fo^2^+2Fc^2^)/3'
_refine_ls_weighting_scheme calc
_refine_ls_wR_factor_gt 0.0835
_refine_ls_wR_factor_ref 0.0860
_reflns_Friedel_coverage 0.866
_reflns_Friedel_fraction_full 0.924
_reflns_Friedel_fraction_max 0.910
_reflns_number_gt 5013
_reflns_number_total 5235
_reflns_threshold_expression 'I > 2\s(I)'
_cod_data_source_file d1dt02327f2.cif
_cod_data_source_block wo1wo
_cod_depositor_comments 'Adding full bibliography for 7708180--7708186.cif.'
_cod_original_cell_volume 2607.6(2)
_cod_original_sg_symbol_H-M 'C 2'
_cod_original_formula_sum 'C22 H39 B2 K N2 O4.50'
_cod_database_code 7708184
_shelx_shelxl_version_number 2018/3
_shelx_space_group_comment
;
The symmetry employed for this shelxl refinement is uniquely defined
by the following loop, which should always be used as a source of
symmetry information in preference to the above space-group names.
They are only intended as comments.
;

loop_
_space_group_symop_operation_xyz
'x, y, z'
'-x, y, -z'
'x+1/2, y+1/2, z'
'-x+1/2, y+1/2, -z'

loop_
_atom_site_label
_atom_site_type_symbol
_atom_site_fract_x
_atom_site_fract_y
_atom_site_fract_z
_atom_site_U_iso_or_equiv
_atom_site_adp_type
_atom_site_occupancy
_atom_site_site_symmetry_order
_atom_site_calc_flag
_atom_site_refinement_flags_posn
_atom_site_refinement_flags_adp
_atom_site_refinement_flags_occupancy
_atom_site_disorder_assembly
_atom_site_disorder_group
C1 C 0.6120(3) 0.68028(15) 0.1869(3) 0.0341(6) Uani 1 1 d . . . . .
K1 K 0.500000 0.42149(4) 0.000000 0.03537(19) Uani 1 2 d S T P . .
B1 B 0.7118(3) 0.58055(16) 0.2145(3) 0.0282(6) Uani 1 1 d . . . . .
O1 O 0.59751(16) 0.47168(10) 0.21926(16) 0.0283(4) Uani 1 1 d . . . . .
N1 N 0.5926(2) 0.61500(12) 0.1753(2) 0.0327(5) Uani 1 1 d . . . . .
H1 H 0.519(4) 0.6024(19) 0.154(4) 0.043(10) Uiso 1 1 d . . . . .
N2 N 0.8057(2) 0.63188(11) 0.2514(2) 0.0284(4) Uani 1 1 d . . . . .
H2 H 0.890(4) 0.6326(19) 0.270(3) 0.041(9) Uiso 1 1 d . . . . .
B2 B 0.7199(3) 0.49817(15) 0.2203(3) 0.0259(6) Uani 1 1 d . . . . .
K2 K 1.000000 0.54874(4) 0.500000 0.02913(17) Uani 1 2 d S T P . .
C2 C 0.5282(3) 0.73053(17) 0.1653(3) 0.0459(7) Uani 1 1 d . . . . .
H2A H 0.438404 0.723534 0.132942 0.055 Uiso 1 1 calc R U . . .
O2 O 0.82017(16) 0.47579(9) 0.34403(16) 0.0277(4) Uani 1 1 d . . . . .
C3 C 0.5784(4) 0.79170(17) 0.1921(4) 0.0508(8) Uani 1 1 d . . . . .
H3 H 0.522068 0.826683 0.178883 0.061 Uiso 1 1 calc R U . . .
O3 O 0.72690(17) 0.46509(9) 0.11287(16) 0.0277(4) Uani 1 1 d . . . . .
C4 C 0.7096(3) 0.80237(16) 0.2378(3) 0.0432(7) Uani 1 1 d . . . . .
H4 H 0.741572 0.844528 0.254544 0.052 Uiso 1 1 calc R U . . .
O4 O 0.89147(18) 0.62883(10) 0.62361(18) 0.0357(4) Uani 1 1 d . . . . .
C5 C 0.7947(3) 0.75194(14) 0.2594(3) 0.0366(6) Uani 1 1 d . . . . .
H5 H 0.884384 0.759162 0.290619 0.044 Uiso 1 1 calc R U . . .
C6 C 0.7450(3) 0.69071(14) 0.2339(2) 0.0299(5) Uani 1 1 d . . . . .
C7 C 0.6232(3) 0.44732(15) 0.3392(2) 0.0332(6) Uani 1 1 d . . . . .
C8 C 0.7661(2) 0.42582(15) 0.3881(2) 0.0325(5) Uani 1 1 d . . . . .
C9 C 0.5304(3) 0.39336(18) 0.3273(3) 0.0443(7) Uani 1 1 d . . . . .
H9A H 0.443475 0.410434 0.299825 0.066 Uiso 1 1 calc R U . . .
H9B H 0.555833 0.372535 0.408092 0.066 Uiso 1 1 calc R U . . .
H9C H 0.532111 0.362431 0.266301 0.066 Uiso 1 1 calc R U . . .
C10 C 0.6050(3) 0.50032(18) 0.4173(3) 0.0417(7) Uani 1 1 d . . . . .
H10A H 0.670965 0.532814 0.432714 0.063 Uiso 1 1 calc R U . . .
H10B H 0.612388 0.483006 0.496706 0.063 Uiso 1 1 calc R U . . .
H10C H 0.520056 0.519319 0.372766 0.063 Uiso 1 1 calc R U . . .
C11 C 0.7806(3) 0.36270(15) 0.3321(3) 0.0406(7) Uani 1 1 d . . . . .
H11A H 0.730300 0.363749 0.241808 0.061 Uiso 1 1 calc R U . . .
H11B H 0.749645 0.328178 0.367711 0.061 Uiso 1 1 calc R U . . .
H11C H 0.871067 0.355653 0.350787 0.061 Uiso 1 1 calc R U . . .
C12 C 0.8356(3) 0.42231(19) 0.5292(3) 0.0426(7) Uani 1 1 d . . . . .
H12A H 0.830320 0.463525 0.565041 0.064 Uiso 1 1 calc R U . . .
H12B H 0.925772 0.411389 0.553226 0.064 Uiso 1 1 calc R U . . .
H12C H 0.795583 0.389744 0.560221 0.064 Uiso 1 1 calc R U . . .
C13 C 0.8060(2) 0.48286(13) 0.0527(2) 0.0273(5) Uani 1 1 d . . . . .
C14 C 0.7441(3) 0.53744(14) -0.0379(2) 0.0330(6) Uani 1 1 d . . . . .
H14A H 0.735377 0.574415 0.008139 0.050 Uiso 1 1 calc R U . . .
H14B H 0.659221 0.524348 -0.099103 0.050 Uiso 1 1 calc R U . . .
H14C H 0.798007 0.548530 -0.080608 0.050 Uiso 1 1 calc R U . . .
C15 C 0.8122(2) 0.42467(16) -0.0207(2) 0.0332(5) Uani 1 1 d . . . . .
H15A H 0.849496 0.389081 0.036343 0.050 Uiso 1 1 calc R U . . .
H15B H 0.865490 0.434068 -0.064952 0.050 Uiso 1 1 calc R U . . .
H15C H 0.725522 0.413417 -0.080839 0.050 Uiso 1 1 calc R U . . .
C16 C 0.9405(3) 0.50060(16) 0.1463(3) 0.0337(6) Uani 1 1 d . . . . .
H16A H 0.936405 0.538662 0.191975 0.051 Uiso 1 1 calc R U . . .
H16B H 0.994475 0.509063 0.102355 0.051 Uiso 1 1 calc R U . . .
H16C H 0.977194 0.465487 0.204788 0.051 Uiso 1 1 calc R U . . .
C17 C 0.8429(3) 0.68784(16) 0.5589(3) 0.0411(7) Uani 1 1 d . . . . .
H17A H 0.865597 0.692438 0.487501 0.049 Uiso 1 1 calc R U . . .
H17B H 0.877771 0.724505 0.615327 0.049 Uiso 1 1 calc R U . . .
C18 C 0.6992(3) 0.68321(17) 0.5152(3) 0.0449(7) Uani 1 1 d . . . . .
H18A H 0.659632 0.657233 0.438813 0.054 Uiso 1 1 calc R U . . .
H18B H 0.658782 0.725706 0.499585 0.054 Uiso 1 1 calc R U . . .
C19 C 0.6889(3) 0.6509(2) 0.6252(3) 0.0531(9) Uani 1 1 d . . . . .
H19A H 0.686702 0.682633 0.685813 0.064 Uiso 1 1 calc R U . . .
H19B H 0.610701 0.624432 0.597530 0.064 Uiso 1 1 calc R U . . .
C20 C 0.8086(3) 0.61008(16) 0.6820(3) 0.0383(6) Uani 1 1 d . . . . .
H20A H 0.852051 0.616997 0.772900 0.046 Uiso 1 1 calc R U . . .
H20B H 0.786046 0.564596 0.666374 0.046 Uiso 1 1 calc R U . . .
O5 O 0.5075(16) 0.3004(3) 0.0217(11) 0.075(4) Uani 0.5 1 d D . P A -1
C21 C 0.3916(10) 0.2596(6) -0.0182(10) 0.051(3) Uani 0.5 1 d D . P A -1
H21A H 0.341773 0.268570 0.030734 0.061 Uiso 0.5 1 calc R U P A -1
H21B H 0.335636 0.265061 -0.107676 0.061 Uiso 0.5 1 calc R U P A -1
C22 C 0.448(3) 0.1959(7) 0.008(3) 0.105(9) Uani 0.5 1 d D . P A -1
H22A H 0.384742 0.163124 -0.039467 0.126 Uiso 0.5 1 calc R U P A -1
H22B H 0.482347 0.185906 0.097843 0.126 Uiso 0.5 1 calc R U P A -1
C23 C 0.554(3) 0.2010(8) -0.035(3) 0.115(10) Uani 0.5 1 d D . P A -1
H23A H 0.624475 0.171132 0.012074 0.137 Uiso 0.5 1 calc R U P A -1
H23B H 0.521566 0.191203 -0.124433 0.137 Uiso 0.5 1 calc R U P A -1
C24 C 0.599(2) 0.2664(10) -0.011(2) 0.137(10) Uani 0.5 1 d D . P A -1
H24A H 0.685935 0.268197 0.058875 0.164 Uiso 0.5 1 calc R U P A -1
H24B H 0.603471 0.285244 -0.085286 0.164 Uiso 0.5 1 calc R U P A -1

loop_
_atom_site_aniso_label
_atom_site_aniso_U_11
_atom_site_aniso_U_22
_atom_site_aniso_U_33
_atom_site_aniso_U_23
_atom_site_aniso_U_13
_atom_site_aniso_U_12
C1 0.0385(13) 0.0312(15) 0.0329(12) 0.0031(11) 0.0153(11) 0.0037(11)
K1 0.0304(4) 0.0417(5) 0.0328(4) 0.000 0.0121(3) 0.000
B1 0.0331(13) 0.0282(16) 0.0288(12) 0.0006(11) 0.0184(11) -0.0014(12)
O1 0.0283(8) 0.0336(10) 0.0289(8) 0.0020(8) 0.0177(7) -0.0032(7)
N1 0.0294(11) 0.0306(13) 0.0386(12) -0.0010(9) 0.0148(9) -0.0007(9)
N2 0.0312(10) 0.0254(12) 0.0334(10) -0.0003(9) 0.0182(9) -0.0009(8)
B2 0.0288(13) 0.0267(15) 0.0286(13) -0.0011(11) 0.0183(11) -0.0030(10)
K2 0.0280(3) 0.0316(4) 0.0298(3) 0.000 0.0141(3) 0.000
C2 0.0413(15) 0.0383(18) 0.0521(17) 0.0052(15) 0.0137(13) 0.0103(13)
O2 0.0298(8) 0.0290(10) 0.0299(8) 0.0023(8) 0.0179(7) -0.0026(7)
C3 0.0604(19) 0.0319(18) 0.0551(19) 0.0096(15) 0.0195(16) 0.0158(15)
O3 0.0328(9) 0.0286(10) 0.0304(8) -0.0018(7) 0.0217(7) -0.0031(7)
C4 0.0635(19) 0.0269(15) 0.0425(15) 0.0042(12) 0.0254(14) 0.0007(13)
O4 0.0366(9) 0.0395(12) 0.0371(9) 0.0092(9) 0.0214(8) 0.0089(8)
C5 0.0498(16) 0.0293(15) 0.0369(13) 0.0023(11) 0.0242(12) -0.0053(12)
C6 0.0381(13) 0.0275(14) 0.0284(11) 0.0019(10) 0.0182(10) -0.0002(11)
C7 0.0324(13) 0.0437(17) 0.0289(12) 0.0021(11) 0.0181(10) -0.0085(11)
C8 0.0353(12) 0.0339(15) 0.0321(12) 0.0047(12) 0.0180(10) -0.0050(11)
C9 0.0416(15) 0.057(2) 0.0360(14) 0.0074(13) 0.0182(12) -0.0166(14)
C10 0.0367(14) 0.062(2) 0.0344(14) -0.0058(13) 0.0230(12) -0.0024(13)
C11 0.0456(16) 0.0272(15) 0.0478(16) 0.0048(13) 0.0185(13) -0.0021(12)
C12 0.0413(14) 0.054(2) 0.0324(13) 0.0099(14) 0.0156(11) -0.0072(14)
C13 0.0278(11) 0.0319(14) 0.0283(11) -0.0004(10) 0.0179(9) -0.0007(10)
C14 0.0364(13) 0.0355(17) 0.0343(12) 0.0043(11) 0.0220(10) 0.0010(11)
C15 0.0309(11) 0.0406(16) 0.0320(12) -0.0066(12) 0.0170(10) 0.0004(12)
C16 0.0297(12) 0.0462(17) 0.0296(12) -0.0058(11) 0.0167(10) -0.0017(11)
C17 0.0442(15) 0.0382(17) 0.0400(14) 0.0087(13) 0.0170(12) 0.0062(13)
C18 0.0418(15) 0.0408(19) 0.0426(15) 0.0004(13) 0.0085(12) 0.0079(13)
C19 0.0384(16) 0.075(3) 0.0496(18) 0.0036(17) 0.0218(14) 0.0135(16)
C20 0.0365(14) 0.0489(19) 0.0341(13) 0.0032(12) 0.0193(11) 0.0008(12)
O5 0.083(5) 0.083(4) 0.079(10) -0.037(5) 0.053(7) -0.030(6)
C21 0.042(4) 0.066(6) 0.035(4) 0.020(4) 0.005(3) -0.005(4)
C22 0.168(17) 0.065(10) 0.153(16) -0.035(10) 0.138(14) -0.035(12)
C23 0.178(17) 0.068(10) 0.19(2) -0.038(15) 0.162(18) -0.034(12)
C24 0.140(18) 0.18(2) 0.144(19) 0.022(15) 0.114(16) 0.040(16)

loop_
_atom_type_symbol
_atom_type_description
_atom_type_scat_dispersion_real
_atom_type_scat_dispersion_imag
_atom_type_scat_source
C C 0.0181 0.0091 'International Tables Vol C Tables 4.2.6.8 and 6.1.1.4'
H H 0.0000 0.0000 'International Tables Vol C Tables 4.2.6.8 and 6.1.1.4'
B B 0.0090 0.0039 'International Tables Vol C Tables 4.2.6.8 and 6.1.1.4'
K K 0.3868 1.0657 'International Tables Vol C Tables 4.2.6.8 and 6.1.1.4'
N N 0.0311 0.0180 'International Tables Vol C Tables 4.2.6.8 and 6.1.1.4'
O O 0.0492 0.0322 'International Tables Vol C Tables 4.2.6.8 and 6.1.1.4'

loop_
_geom_angle_atom_site_label_1
_geom_angle_atom_site_label_2
_geom_angle_atom_site_label_3
_geom_angle
_geom_angle_site_symmetry_1
_geom_angle_site_symmetry_3
_geom_angle_publ_flag
C2 C1 N1 132.0(3) . . ?
C2 C1 C6 120.7(3) . . ?
N1 C1 C6 107.2(2) . . ?
O3 K1 O3 137.78(10) 2_655 . ?
O3 K1 O5 113.3(4) 2_655 . ?
O3 K1 O5 108.8(4) . . ?
O3 K1 O1 107.21(6) 2_655 . ?
O3 K1 O1 53.81(5) . . ?
O5 K1 O1 108.9(3) . . ?
O3 K1 O1 53.81(5) 2_655 2_655 ?
O3 K1 O1 107.21(6) . 2_655 ?
O5 K1 O1 119.4(3) . 2_655 ?
O1 K1 O1 131.70(10) . 2_655 ?
O3 K1 B2 26.93(6) 2_655 2_655 ?
O3 K1 B2 121.90(7) . 2_655 ?
O5 K1 B2 124.4(3) . 2_655 ?
O1 K1 B2 118.25(7) . 2_655 ?
O1 K1 B2 27.65(6) 2_655 2_655 ?
O3 K1 B2 121.90(7) 2_655 . ?
O3 K1 B2 26.93(6) . . ?
O5 K1 B2 116.0(3) . . ?
O1 K1 B2 27.65(6) . . ?
O1 K1 B2 118.25(7) 2_655 . ?
B2 K1 B2 119.46(11) 2_655 . ?
O3 K1 C24 126.7(4) 2_655 . ?
O3 K1 C24 94.5(4) . . ?
O5 K1 C24 21.8(4) . . ?
O1 K1 C24 114.2(4) . . ?
O1 K1 C24 111.0(4) 2_655 . ?
B2 K1 C24 127.0(4) 2_655 . ?
B2 K1 C24 110.1(4) . . ?
N1 B1 N2 101.9(2) . . ?
N1 B1 B2 122.9(2) . . ?
N2 B1 B2 135.0(2) . . ?
C7 O1 B2 108.91(19) . . ?
C7 O1 K1 132.72(17) . . ?
B2 O1 K1 99.70(13) . . ?
C1 N1 B1 112.0(2) . . ?
C1 N1 H1 117(3) . . ?
B1 N1 H1 131(3) . . ?
C6 N2 B1 110.7(2) . . ?
C6 N2 H2 116(3) . . ?
B1 N2 H2 132(3) . . ?
O3 B2 O1 101.9(2) . . ?
O3 B2 O2 113.1(2) . . ?
O1 B2 O2 102.78(19) . . ?
O3 B2 B1 117.2(2) . . ?
O1 B2 B1 109.6(2) . . ?
O2 B2 B1 110.9(2) . . ?
O3 B2 K1 51.12(11) . . ?
O1 B2 K1 52.65(11) . . ?
O2 B2 K1 130.74(17) . . ?
B1 B2 K1 117.41(17) . . ?
O2 K2 O2 108.03(9) 2_756 . ?
O2 K2 O4 108.97(6) 2_756 2_756 ?
O2 K2 O4 111.84(5) . 2_756 ?
O2 K2 O4 111.84(5) 2_756 . ?
O2 K2 O4 108.97(6) . . ?
O4 K2 O4 107.22(9) 2_756 . ?
O2 K2 N2 69.42(6) 2_756 2_756 ?
O2 K2 N2 165.10(5) . 2_756 ?
O4 K2 N2 82.42(6) 2_756 2_756 ?
O4 K2 N2 60.73(6) . 2_756 ?
O2 K2 C12 45.32(6) 2_756 2_756 ?
O2 K2 C12 76.91(7) . 2_756 ?
O4 K2 C12 91.69(8) 2_756 2_756 ?
O4 K2 C12 155.39(7) . 2_756 ?
N2 K2 C12 107.98(6) 2_756 2_756 ?
O2 K2 H2 151.9(7) 2_756 . ?
O2 K2 H2 78.5(7) . . ?
O4 K2 H2 45.7(7) 2_756 . ?
O4 K2 H2 90.5(7) . . ?
N2 K2 H2 110.9(7) 2_756 . ?
C12 K2 H2 114.1(7) 2_756 . ?
C1 C2 C3 118.5(3) . . ?
C1 C2 H2A 120.8 . . ?
C3 C2 H2A 120.8 . . ?
C8 O2 B2 108.25(19) . . ?
C8 O2 K2 120.72(14) . . ?
B2 O2 K2 123.84(15) . . ?
C4 C3 C2 121.1(3) . . ?
C4 C3 H3 119.5 . . ?
C2 C3 H3 119.5 . . ?
C13 O3 B2 125.7(2) . . ?
C13 O3 K1 124.11(14) . . ?
B2 O3 K1 101.95(13) . . ?
C3 C4 C5 120.8(3) . . ?
C3 C4 H4 119.6 . . ?
C5 C4 H4 119.6 . . ?
C17 O4 C20 107.7(2) . . ?
C17 O4 K2 113.11(16) . . ?
C20 O4 K2 127.14(18) . . ?
C6 C5 C4 118.3(3) . . ?
C6 C5 H5 120.9 . . ?
C4 C5 H5 120.9 . . ?
C5 C6 N2 131.1(3) . . ?
C5 C6 C1 120.7(3) . . ?
N2 C6 C1 108.2(2) . . ?
O1 C7 C10 108.7(2) . . ?
O1 C7 C9 109.5(2) . . ?
C10 C7 C9 109.5(2) . . ?
O1 C7 C8 102.72(19) . . ?
C10 C7 C8 112.3(2) . . ?
C9 C7 C8 113.8(3) . . ?
O2 C8 C12 109.2(2) . . ?
O2 C8 C11 109.8(2) . . ?
C12 C8 C11 109.4(3) . . ?
O2 C8 C7 101.7(2) . . ?
C12 C8 C7 114.0(2) . . ?
C11 C8 C7 112.4(2) . . ?
C7 C9 H9A 109.5 . . ?
C7 C9 H9B 109.5 . . ?
H9A C9 H9B 109.5 . . ?
C7 C9 H9C 109.5 . . ?
H9A C9 H9C 109.5 . . ?
H9B C9 H9C 109.5 . . ?
C7 C10 H10A 109.5 . . ?
C7 C10 H10B 109.5 . . ?
H10A C10 H10B 109.5 . . ?
C7 C10 H10C 109.5 . . ?
H10A C10 H10C 109.5 . . ?
H10B C10 H10C 109.5 . . ?
C8 C11 H11A 109.5 . . ?
C8 C11 H11B 109.5 . . ?
H11A C11 H11B 109.5 . . ?
C8 C11 H11C 109.5 . . ?
H11A C11 H11C 109.5 . . ?
H11B C11 H11C 109.5 . . ?
C8 C12 H12A 109.5 . . ?
C8 C12 H12B 109.5 . . ?
H12A C12 H12B 109.5 . . ?
C8 C12 H12C 109.5 . . ?
H12A C12 H12C 109.5 . . ?
H12B C12 H12C 109.5 . . ?
O3 C13 C15 105.6(2) . . ?
O3 C13 C16 111.5(2) . . ?
C15 C13 C16 109.7(2) . . ?
O3 C13 C14 110.0(2) . . ?
C15 C13 C14 108.9(2) . . ?
C16 C13 C14 110.9(2) . . ?
C13 C14 H14A 109.5 . . ?
C13 C14 H14B 109.5 . . ?
H14A C14 H14B 109.5 . . ?
C13 C14 H14C 109.5 . . ?
H14A C14 H14C 109.5 . . ?
H14B C14 H14C 109.5 . . ?
C13 C15 H15A 109.5 . . ?
C13 C15 H15B 109.5 . . ?
H15A C15 H15B 109.5 . . ?
C13 C15 H15C 109.5 . . ?
H15A C15 H15C 109.5 . . ?
H15B C15 H15C 109.5 . . ?
C13 C16 H16A 109.5 . . ?
C13 C16 H16B 109.5 . . ?
H16A C16 H16B 109.5 . . ?
C13 C16 H16C 109.5 . . ?
H16A C16 H16C 109.5 . . ?
H16B C16 H16C 109.5 . . ?
O4 C17 C18 104.4(3) . . ?
O4 C17 H17A 110.9 . . ?
C18 C17 H17A 110.9 . . ?
O4 C17 H17B 110.9 . . ?
C18 C17 H17B 110.9 . . ?
H17A C17 H17B 108.9 . . ?
C17 C18 C19 101.7(2) . . ?
C17 C18 H18A 111.4 . . ?
C19 C18 H18A 111.4 . . ?
C17 C18 H18B 111.4 . . ?
C19 C18 H18B 111.4 . . ?
H18A C18 H18B 109.3 . . ?
C20 C19 C18 104.6(2) . . ?
C20 C19 H19A 110.8 . . ?
C18 C19 H19A 110.8 . . ?
C20 C19 H19B 110.8 . . ?
C18 C19 H19B 110.8 . . ?
H19A C19 H19B 108.9 . . ?
O4 C20 C19 106.8(3) . . ?
O4 C20 H20A 110.4 . . ?
C19 C20 H20A 110.4 . . ?
O4 C20 H20B 110.4 . . ?
C19 C20 H20B 110.4 . . ?
H20A C20 H20B 108.6 . . ?
C24 O5 C21 106.5(9) . . ?
C24 O5 K1 117.5(11) . . ?
C21 O5 K1 123.9(9) . . ?
C22 C21 O5 101.8(10) . . ?
C22 C21 H21A 111.4 . . ?
O5 C21 H21A 111.4 . . ?
C22 C21 H21B 111.4 . . ?
O5 C21 H21B 111.4 . . ?
H21A C21 H21B 109.3 . . ?
C21 C22 C23 102.2(13) . . ?
C21 C22 H22A 111.3 . . ?
C23 C22 H22A 111.3 . . ?
C21 C22 H22B 111.3 . . ?
C23 C22 H22B 111.3 . . ?
H22A C22 H22B 109.2 . . ?
C24 C23 C22 105.9(13) . . ?
C24 C23 H23A 110.6 . . ?
C22 C23 H23A 110.6 . . ?
C24 C23 H23B 110.6 . . ?
C22 C23 H23B 110.6 . . ?
H23A C23 H23B 108.7 . . ?
O5 C24 C23 106.2(12) . . ?
C23 C24 K1 143.0(13) . . ?
O5 C24 H24A 110.5 . . ?
C23 C24 H24A 110.5 . . ?
K1 C24 H24A 99.5 . . ?
O5 C24 H24B 110.5 . . ?
C23 C24 H24B 110.5 . . ?
K1 C24 H24B 78.2 . . ?
H24A C24 H24B 108.7 . . ?

loop_
_geom_bond_atom_site_label_1
_geom_bond_atom_site_label_2
_geom_bond_distance
_geom_bond_site_symmetry_2
_geom_bond_publ_flag
C1 C2 1.381(4) . ?
C1 N1 1.391(4) . ?
C1 C6 1.407(4) . ?
K1 O3 2.5512(18) 2_655 ?
K1 O3 2.5512(18) . ?
K1 O5 2.561(7) . ?
K1 O1 2.5856(18) . ?
K1 O1 2.5856(18) 2_655 ?
B1 N1 1.444(4) . ?
B1 N2 1.460(4) . ?
B1 B2 1.738(5) . ?
O1 C7 1.421(3) . ?
O1 B2 1.509(3) . ?
N1 H1 0.82(4) . ?
N2 C6 1.395(4) . ?
N2 H2 0.90(4) . ?
B2 O3 1.484(3) . ?
B2 O2 1.511(4) . ?
K2 O2 2.6163(19) 2_756 ?
K2 O2 2.6164(19) . ?
K2 O4 2.845(2) 2_756 ?
K2 O4 2.845(2) . ?
C2 C3 1.393(5) . ?
C2 H2A 0.9500 . ?
O2 C8 1.429(3) . ?
C3 C4 1.390(5) . ?
C3 H3 0.9500 . ?
O3 C13 1.422(3) . ?
C4 C5 1.394(5) . ?
C4 H4 0.9500 . ?
O4 C17 1.445(4) . ?
O4 C20 1.449(3) . ?
C5 C6 1.392(4) . ?
C5 H5 0.9500 . ?
C7 C10 1.520(4) . ?
C7 C9 1.525(4) . ?
C7 C8 1.562(4) . ?
C8 C12 1.523(4) . ?
C8 C11 1.527(5) . ?
C9 H9A 0.9800 . ?
C9 H9B 0.9800 . ?
C9 H9C 0.9800 . ?
C10 H10A 0.9800 . ?
C10 H10B 0.9800 . ?
C10 H10C 0.9800 . ?
C11 H11A 0.9800 . ?
C11 H11B 0.9800 . ?
C11 H11C 0.9800 . ?
C12 H12A 0.9800 . ?
C12 H12B 0.9800 . ?
C12 H12C 0.9800 . ?
C13 C15 1.523(4) . ?
C13 C16 1.523(4) . ?
C13 C14 1.530(4) . ?
C14 H14A 0.9800 . ?
C14 H14B 0.9800 . ?
C14 H14C 0.9800 . ?
C15 H15A 0.9800 . ?
C15 H15B 0.9800 . ?
C15 H15C 0.9800 . ?
C16 H16A 0.9800 . ?
C16 H16B 0.9800 . ?
C16 H16C 0.9800 . ?
C17 C18 1.512(4) . ?
C17 H17A 0.9900 . ?
C17 H17B 0.9900 . ?
C18 C19 1.520(5) . ?
C18 H18A 0.9900 . ?
C18 H18B 0.9900 . ?
C19 C20 1.519(4) . ?
C19 H19A 0.9900 . ?
C19 H19B 0.9900 . ?
C20 H20A 0.9900 . ?
C20 H20B 0.9900 . ?
O5 C24 1.456(14) . ?
O5 C21 1.487(12) . ?
C21 C22 1.466(15) . ?
C21 H21A 0.9900 . ?
C21 H21B 0.9900 . ?
C22 C23 1.510(12) . ?
C22 H22A 0.9900 . ?
C22 H22B 0.9900 . ?
C23 C24 1.458(15) . ?
C23 H23A 0.9900 . ?
C23 H23B 0.9900 . ?
C24 H24A 0.9900 . ?
C24 H24B 0.9900 . ?

loop_
_geom_torsion_atom_site_label_1
_geom_torsion_atom_site_label_2
_geom_torsion_atom_site_label_3
_geom_torsion_atom_site_label_4
_geom_torsion
_geom_torsion_site_symmetry_1
_geom_torsion_site_symmetry_2
_geom_torsion_site_symmetry_3
_geom_torsion_site_symmetry_4
_geom_torsion_publ_flag
C2 C1 N1 B1 -177.3(3) . . . . ?
C6 C1 N1 B1 0.1(3) . . . . ?
N2 B1 N1 C1 0.1(3) . . . . ?
B2 B1 N1 C1 175.8(2) . . . . ?
N1 B1 N2 C6 -0.4(3) . . . . ?
B2 B1 N2 C6 -175.3(3) . . . . ?
C7 O1 B2 O3 127.2(2) . . . . ?
K1 O1 B2 O3 -14.7(2) . . . . ?
C7 O1 B2 O2 9.9(3) . . . . ?
K1 O1 B2 O2 -131.97(16) . . . . ?
C7 O1 B2 B1 -108.1(2) . . . . ?
K1 O1 B2 B1 110.09(18) . . . . ?
C7 O1 B2 K1 141.8(2) . . . . ?
N1 B1 B2 O3 97.6(3) . . . . ?
N2 B1 B2 O3 -88.4(4) . . . . ?
N1 B1 B2 O1 -17.8(3) . . . . ?
N2 B1 B2 O1 156.3(3) . . . . ?
N1 B1 B2 O2 -130.5(2) . . . . ?
N2 B1 B2 O2 43.5(4) . . . . ?
N1 B1 B2 K1 39.5(3) . . . . ?
N2 B1 B2 K1 -146.5(2) . . . . ?
N1 C1 C2 C3 176.6(3) . . . . ?
C6 C1 C2 C3 -0.5(5) . . . . ?
O3 B2 O2 C8 -92.2(2) . . . . ?
O1 B2 O2 C8 16.8(3) . . . . ?
B1 B2 O2 C8 133.8(2) . . . . ?
K1 B2 O2 C8 -34.4(3) . . . . ?
O3 B2 O2 K2 117.48(19) . . . . ?
O1 B2 O2 K2 -133.48(15) . . . . ?
B1 B2 O2 K2 -16.5(3) . . . . ?
K1 B2 O2 K2 175.25(9) . . . . ?
C1 C2 C3 C4 0.9(6) . . . . ?
O1 B2 O3 C13 164.1(2) . . . . ?
O2 B2 O3 C13 -86.3(3) . . . . ?
B1 B2 O3 C13 44.6(3) . . . . ?
K1 B2 O3 C13 149.1(3) . . . . ?
O1 B2 O3 K1 15.0(2) . . . . ?
O2 B2 O3 K1 124.58(17) . . . . ?
B1 B2 O3 K1 -104.5(2) . . . . ?
C2 C3 C4 C5 -0.7(5) . . . . ?
C3 C4 C5 C6 0.0(5) . . . . ?
C4 C5 C6 N2 -176.5(3) . . . . ?
C4 C5 C6 C1 0.4(4) . . . . ?
B1 N2 C6 C5 177.7(3) . . . . ?
B1 N2 C6 C1 0.5(3) . . . . ?
C2 C1 C6 C5 -0.2(4) . . . . ?
N1 C1 C6 C5 -177.9(2) . . . . ?
C2 C1 C6 N2 177.4(3) . . . . ?
N1 C1 C6 N2 -0.4(3) . . . . ?
B2 O1 C7 C10 89.1(2) . . . . ?
K1 O1 C7 C10 -146.93(18) . . . . ?
B2 O1 C7 C9 -151.3(2) . . . . ?
K1 O1 C7 C9 -27.4(3) . . . . ?
B2 O1 C7 C8 -30.0(3) . . . . ?
K1 O1 C7 C8 93.9(2) . . . . ?
B2 O2 C8 C12 -155.0(2) . . . . ?
K2 O2 C8 C12 -3.6(3) . . . . ?
B2 O2 C8 C11 85.0(3) . . . . ?
K2 O2 C8 C11 -123.62(19) . . . . ?
B2 O2 C8 C7 -34.2(3) . . . . ?
K2 O2 C8 C7 117.15(17) . . . . ?
O1 C7 C8 O2 39.5(3) . . . . ?
C10 C7 C8 O2 -77.1(3) . . . . ?
C9 C7 C8 O2 157.8(2) . . . . ?
O1 C7 C8 C12 156.9(3) . . . . ?
C10 C7 C8 C12 40.3(4) . . . . ?
C9 C7 C8 C12 -84.9(3) . . . . ?
O1 C7 C8 C11 -77.8(3) . . . . ?
C10 C7 C8 C11 165.6(2) . . . . ?
C9 C7 C8 C11 40.4(3) . . . . ?
B2 O3 C13 C15 162.3(2) . . . . ?
K1 O3 C13 C15 -55.0(2) . . . . ?
B2 O3 C13 C16 43.2(3) . . . . ?
K1 O3 C13 C16 -174.12(17) . . . . ?
B2 O3 C13 C14 -80.4(3) . . . . ?
K1 O3 C13 C14 62.3(3) . . . . ?
C20 O4 C17 C18 -33.1(3) . . . . ?
K2 O4 C17 C18 112.4(2) . . . . ?
O4 C17 C18 C19 38.7(3) . . . . ?
C17 C18 C19 C20 -29.9(4) . . . . ?
C17 O4 C20 C19 13.6(3) . . . . ?
K2 O4 C20 C19 -125.7(2) . . . . ?
C18 C19 C20 O4 11.0(4) . . . . ?
C24 O5 C21 C22 36.0(19) . . . . ?
K1 O5 C21 C22 177.1(14) . . . . ?
O5 C21 C22 C23 -41.1(14) . . . . ?
C21 C22 C23 C24 32.6(19) . . . . ?
C21 O5 C24 C23 -16(2) . . . . ?
K1 O5 C24 C23 -159.6(19) . . . . ?
C21 O5 C24 K1 144.0(15) . . . . ?
C22 C23 C24 O5 -10(2) . . . . ?
C22 C23 C24 K1 -33(4) . . . . ?
